data_4513134
loop_
_publ_author_name
'Han, Song-De'
'Liu, Sui-Jun'
'Wang, Qing-Lun'
'Miao, Xiao-Hong'
'Hu, Tong-Liang'
'Bu, Xian-He'

_publ_section_title
;
 Synthesis and Magnetic Properties of a Series of Octanuclear [Fe6Ln2]
 Nanoclusters
;
_journal_issue 5
_journal_name_full 'Crystal Growth &amp; Design'
_journal_page_first 2253
_journal_paper_doi 10.1021/acs.cgd.5b00024
_journal_volume 15
_journal_year 2015
_chemical_formula_sum 'C82 H154 Fe6 N4 O38 Tb2'
_chemical_formula_weight 2457.06
_chemical_name_systematic
;

 ?

;
_space_group_IT_number 14
_symmetry_cell_setting monoclinic
_symmetry_space_group_name_Hall '-P 2yn'
_symmetry_space_group_name_H-M 'P 1 21/n 1'
_atom_sites_solution_hydrogens geom
_atom_sites_solution_primary direct
_atom_sites_solution_secondary difmap
_audit_creation_method SHELXL-97
_cell_angle_alpha 90.00
_cell_angle_beta 92.02(3)
_cell_angle_gamma 90.00
_cell_formula_units_Z 2
_cell_length_a 16.929(3)
_cell_length_b 19.741(4)
_cell_length_c 18.083(4)
_cell_measurement_reflns_used 46208
_cell_measurement_temperature 293(2)
_cell_measurement_theta_max 27.6
_cell_measurement_theta_min 3.1
_cell_volume 6039(2)
_computing_cell_refinement 'Bruker XSCANS'
_computing_data_collection 'Bruker XSCANS'
_computing_data_reduction 'Bruker SHELXTL'
_computing_molecular_graphics 'Bruker SHELXTL'
_computing_publication_material 'Bruker SHELXTL'
_computing_structure_refinement 'SHELXL-97 (Sheldrick, 1997)'
_computing_structure_solution 'SHELXS-97 (Sheldrick, 1990)'
_diffrn_ambient_temperature 293(2)
_diffrn_detector_area_resol_mean none
_diffrn_measured_fraction_theta_full 0.998
_diffrn_measured_fraction_theta_max 0.998
_diffrn_measurement_device_type 'Bruker P4'
_diffrn_measurement_method '\w scans'
_diffrn_radiation_monochromator graphite
_diffrn_radiation_source 'fine-focus sealed tube'
_diffrn_radiation_type MoK\a
_diffrn_radiation_wavelength 0.71073
_diffrn_reflns_av_R_equivalents 0.0771
_diffrn_reflns_av_sigmaI/netI 0.0641
_diffrn_reflns_limit_h_max 20
_diffrn_reflns_limit_h_min -20
_diffrn_reflns_limit_k_max 23
_diffrn_reflns_limit_k_min -23
_diffrn_reflns_limit_l_max 21
_diffrn_reflns_limit_l_min -21
_diffrn_reflns_number 49642
_diffrn_reflns_theta_full 25.00
_diffrn_reflns_theta_max 25.00
_diffrn_reflns_theta_min 3.06
_diffrn_standards_decay_% none
_diffrn_standards_interval_count none
_diffrn_standards_interval_time none
_diffrn_standards_number none
_exptl_absorpt_coefficient_mu 1.924
_exptl_absorpt_correction_T_max 0.6769
_exptl_absorpt_correction_T_min 0.6054
_exptl_absorpt_correction_type multi-scan
_exptl_absorpt_process_details sadabs
_exptl_crystal_colour red
_exptl_crystal_density_diffrn 1.351
_exptl_crystal_density_meas ?
_exptl_crystal_density_method none
_exptl_crystal_description block
_exptl_crystal_F_000 2528
_exptl_crystal_size_max 0.29
_exptl_crystal_size_mid 0.25
_exptl_crystal_size_min 0.22
_platon_squeeze_details
;
The PLATON SQUEEZE procedure was used to treat 
regions of diffuse solvent which could not be modeled 
properly in terms of atomic sites. Their contribution to 
the diffraction pattern was removed and modified F^2^ was
written to a new HKL file. The number of located electrons, 
in one void per unit cell is 202.There are two formula units 
in one unit cell. On base of charge balance considerations, volume/count_electrons 
analysis, TG analyses and elemental analyses, this residual electron density 
was assigned to half dimethylformamide molecule,one ethanol molecule and two and half water molecules.  
So SQUEEZE removed these disordered units per unit cell. 
See refs. (a) O. V. Dolomanov, D. B. Cordes, N. R. Champness, A. J. Blake,
L. R. Hanton, G. B. Jameson, M. Schroder and C. Wilson. Chem. Commun.
2004, 642; (b) Y. Du, A. L. Thompson and D. O. Hare. Chem. Commun. 2008, 5987;
(c) Y. F. Bi, X. T. Wang, W. P. Liao, X. F. Wang, X. W. Wang, H. J. Zhang,
and S. Gao, J. Am. Chem. Soc. 2009, 131, 11650.
;
_refine_diff_density_max 0.882
_refine_diff_density_min -0.653
_refine_diff_density_rms 0.106
_refine_ls_extinction_method none
_refine_ls_goodness_of_fit_ref 1.045
_refine_ls_hydrogen_treatment constr
_refine_ls_matrix_type full
_refine_ls_number_parameters 646
_refine_ls_number_reflns 10602
_refine_ls_number_restraints 618
_refine_ls_restrained_S_all 1.065
_refine_ls_R_factor_all 0.0887
_refine_ls_R_factor_gt 0.0603
_refine_ls_shift/su_max 0.002
_refine_ls_shift/su_mean 0.000
_refine_ls_structure_factor_coef Fsqd
_refine_ls_weighting_details 'calc w=1/[\s^2^(Fo^2^)+(0.0572P)^2^+20.4107P] where P=(Fo^2^+2Fc^2^)/3'
_refine_ls_weighting_scheme calc
_refine_ls_wR_factor_gt 0.1283
_refine_ls_wR_factor_ref 0.1396
_reflns_number_gt 8075
_reflns_number_total 10602
_reflns_threshold_expression >2sigma(I)
_cod_data_source_file cg5b00024_si_002.cif
_cod_data_source_block 4
_cod_depositor_comments
;
The following automatic conversions were performed:

'_symmetry_cell_setting' value 'Monoclinic' changed to 'monoclinic'
according to
/usr/data/users/saulius/crontab/automatic-downloads/current/ACS/lib/dictionaries/cif_core.dic
dictionary named 'cif_core.dic' version 2.4.2 from 2011-04-26.

'_exptl_crystal_density_meas' value 'none' was changed to '?' - the
value is perceived as not measured.

Automatic conversion script
Id: cif_fix_values 3271 2015-04-21 07:52:19Z andrius 
;
_cod_original_cell_volume 6040(2)
_cod_original_sg_symbol_H-M P2(1)/n
_cod_database_code 4513134

loop_
_symmetry_equiv_pos_as_xyz
'x, y, z'
'-x+1/2, y+1/2, -z+1/2'
'-x, -y, -z'
'x-1/2, -y-1/2, z-1/2'

loop_
_atom_site_label
_atom_site_type_symbol
_atom_site_fract_x
_atom_site_fract_y
_atom_site_fract_z
_atom_site_U_iso_or_equiv
_atom_site_adp_type
_atom_site_occupancy
_atom_site_symmetry_multiplicity
_atom_site_calc_flag
_atom_site_refinement_flags
_atom_site_disorder_assembly
_atom_site_disorder_group
C3 C 0.5430(13) 0.3369(10) 0.4458(8) 0.153(7) Uani 0.581(6) 1 d PDU A 1
H3A H 0.5063 0.3072 0.4202 0.229 Uiso 0.581(6) 1 calc PR A 1
H3B H 0.5917 0.3132 0.4560 0.229 Uiso 0.581(6) 1 calc PR A 1
H3C H 0.5527 0.3757 0.4155 0.229 Uiso 0.581(6) 1 calc PR A 1
C4 C 0.5593(12) 0.4154(7) 0.5537(11) 0.136(6) Uani 0.581(6) 1 d PDU A 1
H4A H 0.5592 0.4537 0.5211 0.204 Uiso 0.581(6) 1 calc PR A 1
H4B H 0.6122 0.3986 0.5606 0.204 Uiso 0.581(6) 1 calc PR A 1
H4C H 0.5395 0.4288 0.6006 0.204 Uiso 0.581(6) 1 calc PR A 1
C5 C 0.4232(8) 0.3859(8) 0.5022(11) 0.107(5) Uani 0.581(6) 1 d PDU A 1
H5A H 0.4254 0.4238 0.4691 0.160 Uiso 0.581(6) 1 calc PR A 1
H5B H 0.3989 0.3996 0.5470 0.160 Uiso 0.581(6) 1 calc PR A 1
H5C H 0.3928 0.3501 0.4792 0.160 Uiso 0.581(6) 1 calc PR A 1
C8 C 0.1138(9) 0.1989(12) 0.6692(12) 0.158(6) Uani 0.581(6) 1 d PDU A 1
H8A H 0.1207 0.1920 0.6172 0.236 Uiso 0.581(6) 1 calc PR A 1
H8B H 0.1234 0.2456 0.6813 0.236 Uiso 0.581(6) 1 calc PR A 1
H8C H 0.0608 0.1870 0.6811 0.236 Uiso 0.581(6) 1 calc PR A 1
C9 C 0.1804(11) 0.1817(12) 0.7917(8) 0.153(6) Uani 0.581(6) 1 d PDU A 1
H9A H 0.1308 0.1775 0.8154 0.230 Uiso 0.581(6) 1 calc PR A 1
H9B H 0.1953 0.2286 0.7900 0.230 Uiso 0.581(6) 1 calc PR A 1
H9C H 0.2202 0.1567 0.8191 0.230 Uiso 0.581(6) 1 calc PR A 1
C10 C 0.1416(11) 0.0826(8) 0.7138(13) 0.137(6) Uani 0.581(6) 1 d PDU A 1
H10A H 0.1737 0.0555 0.7472 0.206 Uiso 0.581(6) 1 calc PR A 1
H10B H 0.1434 0.0641 0.6648 0.206 Uiso 0.581(6) 1 calc PR A 1
H10C H 0.0880 0.0826 0.7295 0.206 Uiso 0.581(6) 1 calc PR A 1
C13 C 0.5330(10) 0.0898(8) 0.9009(7) 0.107(5) Uani 0.581(6) 1 d PDU A 1
H13A H 0.5095 0.1338 0.8957 0.161 Uiso 0.581(6) 1 calc PR A 1
H13B H 0.5858 0.0909 0.8833 0.161 Uiso 0.581(6) 1 calc PR A 1
H13C H 0.5344 0.0768 0.9521 0.161 Uiso 0.581(6) 1 calc PR A 1
C14 C 0.3981(7) 0.0433(8) 0.8781(7) 0.095(4) Uani 0.581(6) 1 d PDU A 1
H14A H 0.3929 0.0242 0.9265 0.142 Uiso 0.581(6) 1 calc PR A 1
H14B H 0.3651 0.0187 0.8431 0.142 Uiso 0.581(6) 1 calc PR A 1
H14C H 0.3820 0.0899 0.8786 0.142 Uiso 0.581(6) 1 calc PR A 1
C15 C 0.5158(10) -0.0316(6) 0.8645(8) 0.099(5) Uani 0.581(6) 1 d PDU A 1
H15A H 0.5096 -0.0466 0.9144 0.148 Uiso 0.581(6) 1 calc PR A 1
H15B H 0.5709 -0.0319 0.8534 0.148 Uiso 0.581(6) 1 calc PR A 1
H15C H 0.4875 -0.0614 0.8311 0.148 Uiso 0.581(6) 1 calc PR A 1
C18 C 0.5251(8) 0.2828(7) 0.9050(5) 0.073(4) Uani 0.581(6) 1 d PDU A 1
H18A H 0.4983 0.2413 0.9158 0.110 Uiso 0.581(6) 1 calc PR A 1
H18B H 0.5201 0.3138 0.9455 0.110 Uiso 0.581(6) 1 calc PR A 1
H18C H 0.5801 0.2737 0.8980 0.110 Uiso 0.581(6) 1 calc PR A 1
C19 C 0.5304(9) 0.3824(5) 0.8194(8) 0.089(4) Uani 0.581(6) 1 d PDU A 1
H19A H 0.5853 0.3738 0.8116 0.133 Uiso 0.581(6) 1 calc PR A 1
H19B H 0.5254 0.4114 0.8616 0.133 Uiso 0.581(6) 1 calc PR A 1
H19C H 0.5070 0.4040 0.7764 0.133 Uiso 0.581(6) 1 calc PR A 1
C20 C 0.3998(6) 0.3259(7) 0.8423(8) 0.093(5) Uani 0.581(6) 1 d PDU A 1
H20A H 0.3759 0.3406 0.7961 0.140 Uiso 0.581(6) 1 calc PR A 1
H20B H 0.3921 0.3599 0.8793 0.140 Uiso 0.581(6) 1 calc PR A 1
H20C H 0.3757 0.2843 0.8572 0.140 Uiso 0.581(6) 1 calc PR A 1
C23 C 0.8595(10) 0.3304(9) 0.6350(10) 0.138(6) Uani 0.581(6) 1 d PDU A 1
H23A H 0.9105 0.3418 0.6170 0.207 Uiso 0.581(6) 1 calc PR A 1
H23B H 0.8653 0.3141 0.6849 0.207 Uiso 0.581(6) 1 calc PR A 1
H23C H 0.8264 0.3699 0.6338 0.207 Uiso 0.581(6) 1 calc PR A 1
C24 C 0.7994(10) 0.3021(10) 0.5075(8) 0.129(6) Uani 0.581(6) 1 d PDU A 1
H24A H 0.8459 0.3180 0.4842 0.193 Uiso 0.581(6) 1 calc PR A 1
H24B H 0.7622 0.3386 0.5110 0.193 Uiso 0.581(6) 1 calc PR A 1
H24C H 0.7760 0.2661 0.4785 0.193 Uiso 0.581(6) 1 calc PR A 1
C25 C 0.8772(8) 0.2130(8) 0.5800(12) 0.127(6) Uani 0.581(6) 1 d PDU A 1
H25A H 0.8496 0.1773 0.5538 0.190 Uiso 0.581(6) 1 calc PR A 1
H25B H 0.8930 0.1975 0.6286 0.190 Uiso 0.581(6) 1 calc PR A 1
H25C H 0.9233 0.2255 0.5536 0.190 Uiso 0.581(6) 1 calc PR A 1
C28 C 0.8143(8) 0.1290(6) 0.8068(8) 0.085(4) Uani 0.581(6) 1 d PDU A 1
H28A H 0.8289 0.1662 0.7759 0.128 Uiso 0.581(6) 1 calc PR A 1
H28B H 0.8594 0.1147 0.8363 0.128 Uiso 0.581(6) 1 calc PR A 1
H28C H 0.7731 0.1431 0.8385 0.128 Uiso 0.581(6) 1 calc PR A 1
C29 C 0.7661(8) 0.0093(7) 0.8072(7) 0.101(5) Uani 0.581(6) 1 d PDU A 1
H29A H 0.7238 0.0207 0.8389 0.151 Uiso 0.581(6) 1 calc PR A 1
H29B H 0.8123 -0.0026 0.8367 0.151 Uiso 0.581(6) 1 calc PR A 1
H29C H 0.7506 -0.0284 0.7764 0.151 Uiso 0.581(6) 1 calc PR A 1
C30 C 0.8479(6) 0.0507(8) 0.7039(7) 0.085(4) Uani 0.581(6) 1 d PDU A 1
H30A H 0.8378 0.0058 0.6857 0.128 Uiso 0.581(6) 1 calc PR A 1
H30B H 0.8991 0.0521 0.7286 0.128 Uiso 0.581(6) 1 calc PR A 1
H30C H 0.8467 0.0820 0.6632 0.128 Uiso 0.581(6) 1 calc PR A 1
C3' C 0.4895(18) 0.4229(7) 0.5709(11) 0.153(7) Uani 0.419(6) 1 d PDU A 2
H3'1 H 0.5049 0.4638 0.5466 0.229 Uiso 0.419(6) 1 calc PR A 2
H3'2 H 0.5188 0.4185 0.6171 0.229 Uiso 0.419(6) 1 calc PR A 2
H3'3 H 0.4340 0.4245 0.5800 0.229 Uiso 0.419(6) 1 calc PR A 2
C4' C 0.5907(10) 0.3702(12) 0.4920(14) 0.136(6) Uani 0.419(6) 1 d PDU A 2
H4'1 H 0.6092 0.3281 0.4723 0.204 Uiso 0.419(6) 1 calc PR A 2
H4'2 H 0.6256 0.3843 0.5321 0.204 Uiso 0.419(6) 1 calc PR A 2
H4'3 H 0.5897 0.4041 0.4539 0.204 Uiso 0.419(6) 1 calc PR A 2
C5' C 0.4461(13) 0.3579(10) 0.4578(11) 0.107(5) Uani 0.419(6) 1 d PDU A 2
H5'1 H 0.3955 0.3467 0.4770 0.160 Uiso 0.419(6) 1 calc PR A 2
H5'2 H 0.4607 0.3240 0.4227 0.160 Uiso 0.419(6) 1 calc PR A 2
H5'3 H 0.4430 0.4013 0.4338 0.160 Uiso 0.419(6) 1 calc PR A 2
C8' C 0.1531(13) 0.2204(10) 0.7500(16) 0.158(6) Uani 0.419(6) 1 d PDU A 2
H8'1 H 0.1593 0.2566 0.7153 0.236 Uiso 0.419(6) 1 calc PR A 2
H8'2 H 0.1882 0.2274 0.7921 0.236 Uiso 0.419(6) 1 calc PR A 2
H8'3 H 0.0995 0.2194 0.7656 0.236 Uiso 0.419(6) 1 calc PR A 2
C9' C 0.1081(9) 0.1348(17) 0.6573(12) 0.153(6) Uani 0.419(6) 1 d PDU A 2
H9'1 H 0.1247 0.0960 0.6298 0.230 Uiso 0.419(6) 1 calc PR A 2
H9'2 H 0.0984 0.1720 0.6242 0.230 Uiso 0.419(6) 1 calc PR A 2
H9'3 H 0.0606 0.1241 0.6823 0.230 Uiso 0.419(6) 1 calc PR A 2
C10' C 0.1777(13) 0.0985(13) 0.7731(13) 0.137(6) Uani 0.419(6) 1 d PDU A 2
H10D H 0.1370 0.1055 0.8080 0.206 Uiso 0.419(6) 1 calc PR A 2
H10E H 0.2285 0.1004 0.7984 0.206 Uiso 0.419(6) 1 calc PR A 2
H10F H 0.1708 0.0550 0.7502 0.206 Uiso 0.419(6) 1 calc PR A 2
C13' C 0.4258(11) 0.0811(10) 0.8953(8) 0.107(5) Uani 0.419(6) 1 d PDU A 2
H13D H 0.3752 0.0783 0.8699 0.161 Uiso 0.419(6) 1 calc PR A 2
H13E H 0.4434 0.1273 0.8963 0.161 Uiso 0.419(6) 1 calc PR A 2
H13F H 0.4214 0.0648 0.9451 0.161 Uiso 0.419(6) 1 calc PR A 2
C14' C 0.4608(13) -0.0362(6) 0.8557(9) 0.095(4) Uani 0.419(6) 1 d PDU A 2
H14D H 0.4736 -0.0556 0.9033 0.142 Uiso 0.419(6) 1 calc PR A 2
H14E H 0.4892 -0.0597 0.8185 0.142 Uiso 0.419(6) 1 calc PR A 2
H14F H 0.4050 -0.0403 0.8451 0.142 Uiso 0.419(6) 1 calc PR A 2
C15' C 0.5670(8) 0.0460(12) 0.8898(8) 0.099(5) Uani 0.419(6) 1 d PDU A 2
H15D H 0.5897 0.0878 0.8734 0.148 Uiso 0.419(6) 1 calc PR A 2
H15E H 0.5990 0.0087 0.8746 0.148 Uiso 0.419(6) 1 calc PR A 2
H15F H 0.5648 0.0463 0.9428 0.148 Uiso 0.419(6) 1 calc PR A 2
C18' C 0.4037(7) 0.3012(9) 0.8612(9) 0.073(4) Uani 0.419(6) 1 d PDU A 2
H18D H 0.3667 0.2990 0.8198 0.110 Uiso 0.419(6) 1 calc PR A 2
H18E H 0.3889 0.3372 0.8936 0.110 Uiso 0.419(6) 1 calc PR A 2
H18F H 0.4033 0.2590 0.8875 0.110 Uiso 0.419(6) 1 calc PR A 2
C19' C 0.5490(10) 0.3041(9) 0.8959(7) 0.089(4) Uani 0.419(6) 1 d PDU A 2
H19D H 0.5498 0.2571 0.9099 0.133 Uiso 0.419(6) 1 calc PR A 2
H19E H 0.5355 0.3312 0.9377 0.133 Uiso 0.419(6) 1 calc PR A 2
H19F H 0.6002 0.3171 0.8797 0.133 Uiso 0.419(6) 1 calc PR A 2
C20' C 0.4914(13) 0.3883(5) 0.8046(9) 0.093(5) Uani 0.419(6) 1 d PDU A 2
H20D H 0.5396 0.3950 0.7791 0.140 Uiso 0.419(6) 1 calc PR A 2
H20E H 0.4897 0.4191 0.8457 0.140 Uiso 0.419(6) 1 calc PR A 2
H20F H 0.4471 0.3968 0.7713 0.140 Uiso 0.419(6) 1 calc PR A 2
C23' C 0.8057(12) 0.3470(8) 0.5540(15) 0.138(6) Uani 0.419(6) 1 d PDU A 2
H23D H 0.8522 0.3635 0.5311 0.207 Uiso 0.419(6) 1 calc PR A 2
H23E H 0.7918 0.3771 0.5932 0.207 Uiso 0.419(6) 1 calc PR A 2
H23F H 0.7629 0.3447 0.5178 0.207 Uiso 0.419(6) 1 calc PR A 2
C24' C 0.8851(9) 0.2805(15) 0.6508(10) 0.129(6) Uani 0.419(6) 1 d PDU A 2
H24D H 0.9292 0.3068 0.6352 0.193 Uiso 0.419(6) 1 calc PR A 2
H24E H 0.9028 0.2358 0.6644 0.193 Uiso 0.419(6) 1 calc PR A 2
H24F H 0.8622 0.3019 0.6927 0.193 Uiso 0.419(6) 1 calc PR A 2
C25' C 0.8473(12) 0.2255(11) 0.5275(12) 0.127(6) Uani 0.419(6) 1 d PDU A 2
H25D H 0.8187 0.2345 0.4818 0.190 Uiso 0.419(6) 1 calc PR A 2
H25E H 0.8363 0.1801 0.5434 0.190 Uiso 0.419(6) 1 calc PR A 2
H25F H 0.9030 0.2302 0.5203 0.190 Uiso 0.419(6) 1 calc PR A 2
C28' C 0.8317(9) 0.1341(7) 0.7804(11) 0.085(4) Uani 0.419(6) 1 d PDU A 2
H28D H 0.8409 0.1606 0.7371 0.128 Uiso 0.419(6) 1 calc PR A 2
H28E H 0.8814 0.1212 0.8034 0.128 Uiso 0.419(6) 1 calc PR A 2
H28F H 0.8022 0.1603 0.8146 0.128 Uiso 0.419(6) 1 calc PR A 2
C29' C 0.7624(10) 0.0314(10) 0.8275(8) 0.101(5) Uani 0.419(6) 1 d PDU A 2
H29D H 0.7423 0.0624 0.8632 0.151 Uiso 0.419(6) 1 calc PR A 2
H29E H 0.8082 0.0089 0.8483 0.151 Uiso 0.419(6) 1 calc PR A 2
H29F H 0.7225 -0.0016 0.8146 0.151 Uiso 0.419(6) 1 calc PR A 2
C30' C 0.8351(8) 0.0255(10) 0.7098(9) 0.085(4) Uani 0.419(6) 1 d PDU A 2
H30D H 0.8067 -0.0153 0.6976 0.128 Uiso 0.419(6) 1 calc PR A 2
H30E H 0.8836 0.0143 0.7362 0.128 Uiso 0.419(6) 1 calc PR A 2
H30F H 0.8467 0.0494 0.6652 0.128 Uiso 0.419(6) 1 calc PR A 2
Tb1 Tb 0.41215(2) 0.164862(16) 0.640897(19) 0.03496(12) Uani 1 1 d . . .
Fe1 Fe 0.61419(6) 0.21150(5) 0.66604(5) 0.0381(3) Uani 1 1 d . . .
Fe2 Fe 0.56095(6) 0.05234(4) 0.62818(5) 0.0287(2) Uani 1 1 d . . .
Fe3 Fe 0.61679(5) -0.04262(4) 0.50033(5) 0.0277(2) Uani 1 1 d . . .
O1 O 0.5682(4) 0.2873(3) 0.6054(3) 0.0698(18) Uani 1 1 d . . .
O2 O 0.4437(4) 0.2636(3) 0.5725(3) 0.0671(17) Uani 1 1 d . . .
O3 O 0.2829(4) 0.2163(4) 0.6646(5) 0.096(3) Uani 1 1 d . . .
O4 O 0.2862(3) 0.1071(3) 0.6577(3) 0.0596(15) Uani 1 1 d . . .
O5 O 0.4392(3) 0.1050(3) 0.7511(3) 0.0468(13) Uani 1 1 d . . .
O6 O 0.5386(3) 0.0322(2) 0.7355(2) 0.0396(12) Uani 1 1 d . . .
O7 O 0.5738(3) 0.2518(3) 0.7579(3) 0.0543(14) Uani 1 1 d . . .
O8 O 0.4460(3) 0.2462(3) 0.7296(3) 0.0601(15) Uani 1 1 d . . .
O9 O 0.7164(3) 0.2789(3) 0.6759(3) 0.0618(16) Uani 1 1 d . . .
O10 O 0.7057(4) 0.2029(3) 0.5897(3) 0.0686(18) Uani 1 1 d . . .
O11 O 0.6789(3) 0.1472(3) 0.7317(3) 0.0526(14) Uani 1 1 d . . .
O12 O 0.6784(3) 0.0512(2) 0.6658(3) 0.0428(12) Uani 1 1 d . . .
O13 O 0.5718(3) -0.0490(2) 0.6010(2) 0.0310(10) Uani 1 1 d . . .
O14 O 0.6161(2) -0.13891(17) 0.48187(19) 0.0368(11) Uani 1 1 d . . .
O15 O 0.7664(2) -0.13066(17) 0.71025(19) 0.0751(19) Uani 1 1 d R . .
H15 H 0.7724 -0.1497 0.7504 0.113 Uiso 1 1 calc R . .
O16 O 0.5846(3) 0.0503(2) 0.5199(2) 0.0308(10) Uani 1 1 d . . .
O17 O 0.5621(2) -0.03860(17) 0.39684(18) 0.0274(10) Uani 1 1 d . . .
O18 O 0.7412(2) 0.07793(17) 0.30810(18) 0.0734(18) Uani 1 1 d R . .
H18 H 0.7444 0.0993 0.2694 0.110 Uiso 1 1 calc R . .
O19 O 0.5445(3) 0.1454(2) 0.6328(2) 0.0327(10) Uani 1 1 d . . .
H19 H 0.5480 0.1547 0.5797 0.039 Uiso 1 1 calc R . .
N1 N 0.7055(3) 0.0108(3) 0.4407(3) 0.0350(13) Uani 1 1 d . . .
H1 H 0.7246 -0.0168 0.4052 0.042 Uiso 1 1 calc R . .
N2 N 0.7175(3) -0.0743(3) 0.5718(3) 0.0374(14) Uani 1 1 d . . .
H2 H 0.7272 -0.0423 0.6072 0.045 Uiso 1 1 calc R . .
C1 C 0.5045(6) 0.2983(4) 0.5697(5) 0.069(3) Uani 1 1 d D A .
C2 C 0.5072(5) 0.3605(5) 0.5204(6) 0.123(5) Uani 1 1 d D . .
C6 C 0.2524(5) 0.1579(5) 0.6767(5) 0.069(3) Uani 1 1 d D A .
C7 C 0.1725(7) 0.1540(5) 0.7137(6) 0.121(5) Uani 1 1 d D . .
C11 C 0.4865(4) 0.0607(4) 0.7740(4) 0.0439(19) Uani 1 1 d D A .
C12 C 0.4841(4) 0.0386(4) 0.8559(4) 0.071(3) Uani 1 1 d D . .
C16 C 0.5026(5) 0.2664(4) 0.7686(4) 0.054(2) Uani 1 1 d D A .
C17 C 0.4877(4) 0.3148(4) 0.8331(4) 0.070(3) Uani 1 1 d D . .
C21 C 0.7448(5) 0.2506(4) 0.6201(5) 0.068(3) Uani 1 1 d D A .
C22 C 0.8219(6) 0.2755(4) 0.5862(5) 0.111(5) Uani 1 1 d D . .
C26 C 0.7083(5) 0.0915(4) 0.7147(4) 0.048(2) Uani 1 1 d D A .
C27 C 0.7847(5) 0.0703(3) 0.7583(4) 0.073(3) Uani 1 1 d D . .
C31 C 0.6772(4) -0.1331(3) 0.6050(4) 0.0388(17) Uani 1 1 d . . .
C32 C 0.6477(5) -0.1793(3) 0.5410(4) 0.0431(19) Uani 1 1 d . . .
H32A H 0.6912 -0.2064 0.5239 0.052 Uiso 1 1 calc R . .
H32B H 0.6074 -0.2098 0.5583 0.052 Uiso 1 1 calc R . .
C33 C 0.6081(4) -0.1011(3) 0.6458(4) 0.0410(18) Uani 1 1 d . . .
H33A H 0.5694 -0.1356 0.6565 0.049 Uiso 1 1 calc R . .
H33B H 0.6275 -0.0819 0.6924 0.049 Uiso 1 1 calc R . .
C34 C 0.7290(5) -0.1745(4) 0.6598(4) 0.051(2) Uani 1 1 d . . .
H34A H 0.6965 -0.2065 0.6858 0.062 Uiso 1 1 calc R . .
H34B H 0.7681 -0.1998 0.6333 0.062 Uiso 1 1 calc R . .
C35 C 0.7907(4) -0.0868(4) 0.5309(4) 0.051(2) Uani 1 1 d . . .
H35A H 0.7779 -0.1138 0.4873 0.061 Uiso 1 1 calc R . .
H35B H 0.8278 -0.1122 0.5620 0.061 Uiso 1 1 calc R . .
C36 C 0.8289(4) -0.0209(4) 0.5075(5) 0.057(2) Uani 1 1 d . . .
H36A H 0.8608 -0.0300 0.4652 0.068 Uiso 1 1 calc R . .
H36B H 0.8643 -0.0058 0.5475 0.068 Uiso 1 1 calc R . .
C37 C 0.7720(4) 0.0371(4) 0.4874(4) 0.048(2) Uani 1 1 d . . .
H37A H 0.7521 0.0570 0.5321 0.058 Uiso 1 1 calc R . .
H37B H 0.7997 0.0720 0.4608 0.058 Uiso 1 1 calc R . .
C38 C 0.6511(4) 0.0614(3) 0.4054(4) 0.0329(15) Uani 1 1 d . . .
C39 C 0.5947(4) 0.0185(3) 0.3560(3) 0.0329(15) Uani 1 1 d . . .
H39A H 0.5518 0.0468 0.3369 0.039 Uiso 1 1 calc R . .
H39B H 0.6230 0.0014 0.3141 0.039 Uiso 1 1 calc R . .
C40 C 0.6921(5) 0.1125(4) 0.3555(4) 0.0461(19) Uani 1 1 d . . .
H40A H 0.6527 0.1380 0.3269 0.055 Uiso 1 1 calc R . .
H40B H 0.7230 0.1441 0.3857 0.055 Uiso 1 1 calc R . .
C41 C 0.6080(4) 0.0993(3) 0.4671(4) 0.0337(16) Uani 1 1 d . . .
H41A H 0.6430 0.1325 0.4906 0.040 Uiso 1 1 calc R . .
H41B H 0.5620 0.1228 0.4464 0.040 Uiso 1 1 calc R . .

loop_
_atom_site_aniso_label
_atom_site_aniso_U_11
_atom_site_aniso_U_22
_atom_site_aniso_U_33
_atom_site_aniso_U_23
_atom_site_aniso_U_13
_atom_site_aniso_U_12
C3 0.159(9) 0.148(9) 0.151(9) 0.014(6) 0.004(6) -0.008(6)
C4 0.138(8) 0.129(7) 0.141(8) 0.022(6) -0.008(6) -0.014(6)
C5 0.119(7) 0.094(7) 0.105(8) 0.021(6) -0.018(6) 0.005(6)
C8 0.149(8) 0.159(8) 0.166(8) -0.009(6) 0.019(6) 0.007(6)
C9 0.149(8) 0.159(8) 0.153(8) -0.013(6) 0.023(6) -0.004(6)
C10 0.132(7) 0.140(7) 0.141(8) -0.004(6) 0.025(6) -0.005(6)
C13 0.120(7) 0.112(7) 0.090(7) -0.003(6) 0.006(6) 0.002(6)
C14 0.102(7) 0.100(7) 0.083(6) 0.016(5) 0.025(5) 0.003(6)
C15 0.107(7) 0.107(7) 0.083(6) 0.015(5) 0.010(6) 0.015(6)
C18 0.067(6) 0.085(6) 0.068(6) -0.017(5) 0.003(5) 0.000(5)
C19 0.085(7) 0.090(6) 0.091(6) -0.024(5) -0.001(5) -0.005(5)
C20 0.090(7) 0.096(7) 0.094(7) -0.019(6) 0.006(5) 0.009(5)
C23 0.132(8) 0.141(8) 0.142(8) 0.000(6) 0.022(6) -0.021(6)
C24 0.125(8) 0.133(8) 0.130(8) 0.014(6) 0.021(6) -0.015(6)
C25 0.115(8) 0.141(8) 0.126(8) -0.005(6) 0.024(6) -0.008(6)
C28 0.078(6) 0.090(6) 0.085(7) -0.017(5) -0.026(5) 0.004(5)
C29 0.110(7) 0.100(8) 0.090(7) 0.001(6) -0.019(5) 0.017(6)
C30 0.070(6) 0.086(7) 0.097(6) -0.006(5) -0.017(5) 0.005(5)
C3' 0.159(9) 0.148(9) 0.151(9) 0.014(6) 0.004(6) -0.008(6)
C4' 0.138(8) 0.129(7) 0.141(8) 0.022(6) -0.008(6) -0.014(6)
C5' 0.119(7) 0.094(7) 0.105(8) 0.021(6) -0.018(6) 0.005(6)
C8' 0.149(8) 0.159(8) 0.166(8) -0.009(6) 0.019(6) 0.007(6)
C9' 0.149(8) 0.159(8) 0.153(8) -0.013(6) 0.023(6) -0.004(6)
C10' 0.132(7) 0.140(7) 0.141(8) -0.004(6) 0.025(6) -0.005(6)
C13' 0.120(7) 0.112(7) 0.090(7) -0.003(6) 0.006(6) 0.002(6)
C14' 0.102(7) 0.100(7) 0.083(6) 0.016(5) 0.025(5) 0.003(6)
C15' 0.107(7) 0.107(7) 0.083(6) 0.015(5) 0.010(6) 0.015(6)
C18' 0.067(6) 0.085(6) 0.068(6) -0.017(5) 0.003(5) 0.000(5)
C19' 0.085(7) 0.090(6) 0.091(6) -0.024(5) -0.001(5) -0.005(5)
C20' 0.090(7) 0.096(7) 0.094(7) -0.019(6) 0.006(5) 0.009(5)
C23' 0.132(8) 0.141(8) 0.142(8) 0.000(6) 0.022(6) -0.021(6)
C24' 0.125(8) 0.133(8) 0.130(8) 0.014(6) 0.021(6) -0.015(6)
C25' 0.115(8) 0.141(8) 0.126(8) -0.005(6) 0.024(6) -0.008(6)
C28' 0.078(6) 0.090(6) 0.085(7) -0.017(5) -0.026(5) 0.004(5)
C29' 0.110(7) 0.100(8) 0.090(7) 0.001(6) -0.019(5) 0.017(6)
C30' 0.070(6) 0.086(7) 0.097(6) -0.006(5) -0.017(5) 0.005(5)
Tb1 0.0403(2) 0.02963(19) 0.0347(2) -0.00702(15) -0.00190(14) 0.00406(15)
Fe1 0.0450(6) 0.0329(6) 0.0364(6) -0.0061(4) 0.0043(5) -0.0063(5)
Fe2 0.0373(6) 0.0256(5) 0.0230(5) -0.0012(4) -0.0016(4) 0.0013(4)
Fe3 0.0346(6) 0.0230(5) 0.0255(5) 0.0002(4) -0.0006(4) 0.0009(4)
O1 0.083(5) 0.047(4) 0.078(4) 0.017(3) -0.016(4) -0.017(3)
O2 0.096(5) 0.035(3) 0.068(4) 0.003(3) -0.026(3) -0.007(3)
O3 0.051(4) 0.070(5) 0.166(8) -0.044(5) 0.003(4) 0.011(4)
O4 0.053(4) 0.053(4) 0.074(4) -0.020(3) 0.017(3) 0.007(3)
O5 0.063(4) 0.046(3) 0.031(3) -0.002(2) 0.000(2) 0.009(3)
O6 0.056(3) 0.041(3) 0.021(2) 0.000(2) 0.003(2) 0.004(2)
O7 0.051(4) 0.059(4) 0.053(3) -0.021(3) 0.009(3) 0.004(3)
O8 0.059(4) 0.059(4) 0.062(4) -0.026(3) -0.001(3) 0.002(3)
O9 0.063(4) 0.065(4) 0.058(4) -0.027(3) 0.013(3) -0.028(3)
O10 0.073(4) 0.071(4) 0.064(4) -0.032(3) 0.024(3) -0.034(3)
O11 0.056(4) 0.048(3) 0.053(3) -0.016(3) -0.013(3) 0.006(3)
O12 0.037(3) 0.046(3) 0.045(3) -0.010(2) -0.011(2) 0.005(2)
O13 0.043(3) 0.025(2) 0.025(2) 0.0041(18) -0.002(2) 0.003(2)
O14 0.054(3) 0.021(2) 0.035(3) 0.0007(19) -0.005(2) 0.005(2)
O15 0.101(5) 0.055(4) 0.067(4) 0.013(3) -0.038(4) 0.005(3)
O16 0.044(3) 0.026(2) 0.022(2) 0.0030(18) 0.0042(19) 0.001(2)
O17 0.037(3) 0.024(2) 0.021(2) 0.0011(17) 0.0012(19) -0.0026(19)
O18 0.092(5) 0.067(4) 0.064(4) 0.008(3) 0.038(4) -0.015(4)
O19 0.042(3) 0.028(2) 0.028(2) -0.0013(18) 0.000(2) -0.002(2)
N1 0.035(3) 0.036(3) 0.034(3) -0.002(2) 0.007(3) -0.003(3)
N2 0.038(4) 0.033(3) 0.041(3) -0.001(3) -0.003(3) 0.003(3)
C1 0.103(8) 0.024(4) 0.079(7) 0.003(4) -0.026(6) -0.011(5)
C2 0.126(11) 0.065(7) 0.175(14) 0.046(8) -0.042(10) -0.024(7)
C6 0.042(5) 0.081(7) 0.086(7) -0.028(6) 0.008(5) -0.006(5)
C7 0.093(10) 0.142(12) 0.131(12) -0.051(9) 0.039(8) 0.011(8)
C11 0.058(5) 0.043(5) 0.031(4) -0.003(3) 0.003(4) -0.011(4)
C12 0.091(7) 0.088(7) 0.035(5) 0.012(5) 0.016(5) 0.012(6)
C16 0.068(6) 0.043(5) 0.051(5) -0.011(4) 0.009(5) -0.008(4)
C17 0.056(6) 0.094(7) 0.061(6) -0.038(5) 0.017(5) -0.002(5)
C21 0.070(6) 0.078(7) 0.056(6) -0.022(5) 0.020(5) -0.029(5)
C22 0.109(9) 0.118(10) 0.110(10) -0.057(8) 0.044(8) -0.065(8)
C26 0.056(5) 0.044(5) 0.043(5) -0.002(4) -0.014(4) -0.001(4)
C27 0.074(7) 0.066(6) 0.078(7) -0.027(5) -0.042(5) 0.013(5)
C31 0.052(5) 0.033(4) 0.031(4) 0.006(3) -0.006(3) 0.008(3)
C32 0.058(5) 0.025(4) 0.045(5) 0.001(3) -0.007(4) 0.007(3)
C33 0.056(5) 0.032(4) 0.035(4) 0.005(3) -0.006(3) 0.002(3)
C34 0.069(6) 0.033(4) 0.050(5) 0.002(3) -0.018(4) 0.012(4)
C35 0.043(5) 0.054(5) 0.055(5) -0.001(4) -0.001(4) 0.012(4)
C36 0.032(5) 0.076(6) 0.062(6) -0.003(5) -0.005(4) 0.000(4)
C37 0.042(5) 0.047(5) 0.056(5) 0.001(4) -0.008(4) -0.011(4)
C38 0.037(4) 0.025(3) 0.037(4) 0.007(3) 0.005(3) -0.001(3)
C39 0.045(4) 0.030(4) 0.024(3) 0.004(3) 0.004(3) -0.007(3)
C40 0.064(5) 0.033(4) 0.041(4) -0.001(3) 0.010(4) -0.014(4)
C41 0.047(4) 0.021(3) 0.034(4) 0.001(3) 0.000(3) -0.002(3)

loop_
_atom_type_symbol
_atom_type_description
_atom_type_scat_dispersion_real
_atom_type_scat_dispersion_imag
_atom_type_scat_source
C C 0.0033 0.0016 'International Tables Vol C Tables 4.2.6.8 and 6.1.1.4'
H H 0.0000 0.0000 'International Tables Vol C Tables 4.2.6.8 and 6.1.1.4'
N N 0.0061 0.0033 'International Tables Vol C Tables 4.2.6.8 and 6.1.1.4'
O O 0.0106 0.0060 'International Tables Vol C Tables 4.2.6.8 and 6.1.1.4'
Fe Fe 0.3463 0.8444 'International Tables Vol C Tables 4.2.6.8 and 6.1.1.4'
Tb Tb -0.1723 4.1537 'International Tables Vol C Tables 4.2.6.8 and 6.1.1.4'

loop_
_geom_angle_atom_site_label_1
_geom_angle_atom_site_label_2
_geom_angle_atom_site_label_3
_geom_angle
_geom_angle_site_symmetry_1
_geom_angle_site_symmetry_3
C2 C3 H3A 109.5 . .
C2 C3 H3B 109.5 . .
H3A C3 H3B 109.5 . .
C2 C3 H3C 109.5 . .
H3A C3 H3C 109.5 . .
H3B C3 H3C 109.5 . .
C2 C4 H4A 109.5 . .
C2 C4 H4B 109.5 . .
H4A C4 H4B 109.5 . .
C2 C4 H4C 109.5 . .
H4A C4 H4C 109.5 . .
H4B C4 H4C 109.5 . .
C2 C5 H5A 109.5 . .
C2 C5 H5B 109.5 . .
H5A C5 H5B 109.5 . .
C2 C5 H5C 109.5 . .
H5A C5 H5C 109.5 . .
H5B C5 H5C 109.5 . .
C7 C8 H8A 109.5 . .
C7 C8 H8B 109.5 . .
H8A C8 H8B 109.5 . .
C7 C8 H8C 109.5 . .
H8A C8 H8C 109.5 . .
H8B C8 H8C 109.5 . .
C7 C9 H9A 109.5 . .
C7 C9 H9B 109.5 . .
H9A C9 H9B 109.5 . .
C7 C9 H9C 109.5 . .
H9A C9 H9C 109.5 . .
H9B C9 H9C 109.5 . .
C7 C10 H10A 109.5 . .
C7 C10 H10B 109.5 . .
H10A C10 H10B 109.5 . .
C7 C10 H10C 109.5 . .
H10A C10 H10C 109.5 . .
H10B C10 H10C 109.5 . .
C12 C13 H13A 109.5 . .
C12 C13 H13B 109.5 . .
H13A C13 H13B 109.5 . .
C12 C13 H13C 109.5 . .
H13A C13 H13C 109.5 . .
H13B C13 H13C 109.5 . .
C12 C14 H14A 109.5 . .
C12 C14 H14B 109.5 . .
H14A C14 H14B 109.5 . .
C12 C14 H14C 109.5 . .
H14A C14 H14C 109.5 . .
H14B C14 H14C 109.5 . .
C12 C15 H15A 109.5 . .
C12 C15 H15B 109.5 . .
H15A C15 H15B 109.5 . .
C12 C15 H15C 109.5 . .
H15A C15 H15C 109.5 . .
H15B C15 H15C 109.5 . .
C17 C18 H18A 109.5 . .
C17 C18 H18B 109.5 . .
H18A C18 H18B 109.5 . .
C17 C18 H18C 109.5 . .
H18A C18 H18C 109.5 . .
H18B C18 H18C 109.5 . .
C17 C19 H19A 109.5 . .
C17 C19 H19B 109.5 . .
H19A C19 H19B 109.5 . .
C17 C19 H19C 109.5 . .
H19A C19 H19C 109.5 . .
H19B C19 H19C 109.5 . .
C17 C20 H20A 109.5 . .
C17 C20 H20B 109.5 . .
H20A C20 H20B 109.5 . .
C17 C20 H20C 109.5 . .
H20A C20 H20C 109.5 . .
H20B C20 H20C 109.5 . .
C22 C23 H23A 109.5 . .
C22 C23 H23B 109.5 . .
H23A C23 H23B 109.5 . .
C22 C23 H23C 109.5 . .
H23A C23 H23C 109.5 . .
H23B C23 H23C 109.5 . .
C22 C24 H24A 109.5 . .
C22 C24 H24B 109.5 . .
H24A C24 H24B 109.5 . .
C22 C24 H24C 109.5 . .
H24A C24 H24C 109.5 . .
H24B C24 H24C 109.5 . .
C22 C25 H25A 109.5 . .
C22 C25 H25B 109.5 . .
H25A C25 H25B 109.5 . .
C22 C25 H25C 109.5 . .
H25A C25 H25C 109.5 . .
H25B C25 H25C 109.5 . .
C27 C28 H28A 109.5 . .
C27 C28 H28B 109.5 . .
H28A C28 H28B 109.5 . .
C27 C28 H28C 109.5 . .
H28A C28 H28C 109.5 . .
H28B C28 H28C 109.5 . .
C27 C29 H29A 109.5 . .
C27 C29 H29B 109.5 . .
H29A C29 H29B 109.5 . .
C27 C29 H29C 109.5 . .
H29A C29 H29C 109.5 . .
H29B C29 H29C 109.5 . .
C27 C30 H30A 109.5 . .
C27 C30 H30B 109.5 . .
H30A C30 H30B 109.5 . .
C27 C30 H30C 109.5 . .
H30A C30 H30C 109.5 . .
H30B C30 H30C 109.5 . .
C2 C3' H3'1 109.5 . .
C2 C3' H3'2 109.5 . .
H3'1 C3' H3'2 109.5 . .
C2 C3' H3'3 109.5 . .
H3'1 C3' H3'3 109.5 . .
H3'2 C3' H3'3 109.5 . .
C2 C4' H4'1 109.5 . .
C2 C4' H4'2 109.5 . .
H4'1 C4' H4'2 109.5 . .
C2 C4' H4'3 109.5 . .
H4'1 C4' H4'3 109.5 . .
H4'2 C4' H4'3 109.5 . .
C2 C5' H5'1 109.5 . .
C2 C5' H5'2 109.5 . .
H5'1 C5' H5'2 109.5 . .
C2 C5' H5'3 109.5 . .
H5'1 C5' H5'3 109.5 . .
H5'2 C5' H5'3 109.5 . .
C7 C8' H8'1 109.5 . .
C7 C8' H8'2 109.5 . .
H8'1 C8' H8'2 109.5 . .
C7 C8' H8'3 109.5 . .
H8'1 C8' H8'3 109.5 . .
H8'2 C8' H8'3 109.5 . .
C7 C9' H9'1 109.5 . .
C7 C9' H9'2 109.5 . .
H9'1 C9' H9'2 109.5 . .
C7 C9' H9'3 109.5 . .
H9'1 C9' H9'3 109.5 . .
H9'2 C9' H9'3 109.5 . .
C7 C10' H10D 109.5 . .
C7 C10' H10E 109.5 . .
H10D C10' H10E 109.5 . .
C7 C10' H10F 109.5 . .
H10D C10' H10F 109.5 . .
H10E C10' H10F 109.5 . .
C12 C13' H13D 109.5 . .
C12 C13' H13E 109.5 . .
H13D C13' H13E 109.5 . .
C12 C13' H13F 109.5 . .
H13D C13' H13F 109.5 . .
H13E C13' H13F 109.5 . .
C12 C14' H14D 109.5 . .
C12 C14' H14E 109.5 . .
H14D C14' H14E 109.5 . .
C12 C14' H14F 109.5 . .
H14D C14' H14F 109.5 . .
H14E C14' H14F 109.5 . .
C12 C15' H15D 109.5 . .
C12 C15' H15E 109.5 . .
H15D C15' H15E 109.5 . .
C12 C15' H15F 109.5 . .
H15D C15' H15F 109.5 . .
H15E C15' H15F 109.5 . .
C17 C18' H18D 109.5 . .
C17 C18' H18E 109.5 . .
H18D C18' H18E 109.5 . .
C17 C18' H18F 109.5 . .
H18D C18' H18F 109.5 . .
H18E C18' H18F 109.5 . .
C17 C19' H19D 109.5 . .
C17 C19' H19E 109.5 . .
H19D C19' H19E 109.5 . .
C17 C19' H19F 109.5 . .
H19D C19' H19F 109.5 . .
H19E C19' H19F 109.5 . .
C17 C20' H20D 109.5 . .
C17 C20' H20E 109.5 . .
H20D C20' H20E 109.5 . .
C17 C20' H20F 109.5 . .
H20D C20' H20F 109.5 . .
H20E C20' H20F 109.5 . .
C22 C23' H23D 109.5 . .
C22 C23' H23E 109.5 . .
H23D C23' H23E 109.5 . .
C22 C23' H23F 109.5 . .
H23D C23' H23F 109.5 . .
H23E C23' H23F 109.5 . .
C22 C24' H24D 109.5 . .
C22 C24' H24E 109.5 . .
H24D C24' H24E 109.5 . .
C22 C24' H24F 109.5 . .
H24D C24' H24F 109.5 . .
H24E C24' H24F 109.5 . .
C22 C25' H25D 109.5 . .
C22 C25' H25E 109.5 . .
H25D C25' H25E 109.5 . .
C22 C25' H25F 109.5 . .
H25D C25' H25F 109.5 . .
H25E C25' H25F 109.5 . .
C27 C28' H28D 109.5 . .
C27 C28' H28E 109.5 . .
H28D C28' H28E 109.5 . .
C27 C28' H28F 109.5 . .
H28D C28' H28F 109.5 . .
H28E C28' H28F 109.5 . .
C27 C29' H29D 109.5 . .
C27 C29' H29E 109.5 . .
H29D C29' H29E 109.5 . .
C27 C29' H29F 109.5 . .
H29D C29' H29F 109.5 . .
H29E C29' H29F 109.5 . .
C27 C30' H30D 109.5 . .
C27 C30' H30E 109.5 . .
H30D C30' H30E 109.5 . .
C27 C30' H30F 109.5 . .
H30D C30' H30F 109.5 . .
H30E C30' H30F 109.5 . .
O19 Tb1 O14 94.09(15) . 3_656
O19 Tb1 O8 86.68(17) . .
O14 Tb1 O8 148.50(17) 3_656 .
O19 Tb1 O5 78.92(17) . .
O14 Tb1 O5 136.95(15) 3_656 .
O8 Tb1 O5 74.12(19) . .
O19 Tb1 O2 82.24(19) . .
O14 Tb1 O2 74.03(16) 3_656 .
O8 Tb1 O2 74.9(2) . .
O5 Tb1 O2 144.40(19) . .
O19 Tb1 O4 142.30(17) . .
O14 Tb1 O4 82.19(17) 3_656 .
O8 Tb1 O4 115.49(19) . .
O5 Tb1 O4 78.7(2) . .
O2 Tb1 O4 131.3(2) . .
O19 Tb1 O3 163.79(19) . .
O14 Tb1 O3 95.9(2) 3_656 .
O8 Tb1 O3 78.1(2) . .
O5 Tb1 O3 102.0(2) . .
O2 Tb1 O3 88.3(3) . .
O4 Tb1 O3 52.2(2) . .
O19 Tb1 O17 69.58(13) . 3_656
O14 Tb1 O17 64.57(11) 3_656 3_656
O8 Tb1 O17 142.67(16) . 3_656
O5 Tb1 O17 73.33(14) . 3_656
O2 Tb1 O17 126.87(16) . 3_656
O4 Tb1 O17 75.12(15) . 3_656
O3 Tb1 O17 126.40(18) . 3_656
O19 Fe1 O7 108.7(2) . .
O19 Fe1 O1 96.8(2) . .
O7 Fe1 O1 91.1(3) . .
O19 Fe1 O11 94.3(2) . .
O7 Fe1 O11 87.5(2) . .
O1 Fe1 O11 168.7(2) . .
O19 Fe1 O10 101.8(2) . .
O7 Fe1 O10 149.2(2) . .
O1 Fe1 O10 89.0(3) . .
O11 Fe1 O10 86.5(2) . .
O19 Fe1 O9 162.2(2) . .
O7 Fe1 O9 89.0(2) . .
O1 Fe1 O9 83.1(2) . .
O11 Fe1 O9 85.6(2) . .
O10 Fe1 O9 60.4(2) . .
O19 Fe2 O16 95.64(18) . .
O19 Fe2 O6 96.73(19) . .
O16 Fe2 O6 167.57(18) . .
O19 Fe2 O13 168.43(18) . .
O16 Fe2 O13 74.17(16) . .
O6 Fe2 O13 93.39(18) . .
O19 Fe2 O12 98.01(19) . .
O16 Fe2 O12 95.57(19) . .
O6 Fe2 O12 83.9(2) . .
O13 Fe2 O12 88.58(18) . .
O19 Fe2 O17 89.33(17) . 3_656
O16 Fe2 O17 91.01(16) . 3_656
O6 Fe2 O17 87.94(17) . 3_656
O13 Fe2 O17 85.46(15) . 3_656
O12 Fe2 O17 169.60(17) . 3_656
O14 Fe3 O16 163.39(18) . .
O14 Fe3 O13 95.45(16) . .
O16 Fe3 O13 77.10(17) . .
O14 Fe3 O17 83.17(14) . .
O16 Fe3 O17 90.52(16) . .
O13 Fe3 O17 130.92(16) . .
O14 Fe3 N1 113.30(19) . .
O16 Fe3 N1 80.45(19) . .
O13 Fe3 N1 141.26(19) . .
O17 Fe3 N1 79.96(17) . .
O14 Fe3 N2 79.68(18) . .
O16 Fe3 N2 112.2(2) . .
O13 Fe3 N2 76.04(19) . .
O17 Fe3 N2 149.49(18) . .
N1 Fe3 N2 83.9(2) . .
C1 O1 Fe1 136.3(6) . .
C1 O2 Tb1 132.6(6) . .
C6 O3 Tb1 91.5(5) . .
C6 O4 Tb1 94.1(5) . .
C11 O5 Tb1 137.6(5) . .
C11 O6 Fe2 126.3(5) . .
C16 O7 Fe1 125.5(5) . .
C16 O8 Tb1 141.6(5) . .
C21 O9 Fe1 89.3(5) . .
C21 O10 Fe1 92.3(5) . .
C26 O11 Fe1 128.1(5) . .
C26 O12 Fe2 124.7(5) . .
C33 O13 Fe3 113.0(4) . .
C33 O13 Fe2 126.7(4) . .
Fe3 O13 Fe2 101.23(18) . .
C32 O14 Fe3 115.0(3) . .
C32 O14 Tb1 131.1(3) . 3_656
Fe3 O14 Tb1 112.59(15) . 3_656
C34 O15 H15 109.5 . .
C41 O16 Fe3 115.6(4) . .
C41 O16 Fe2 135.0(4) . .
Fe3 O16 Fe2 105.17(19) . .
C39 O17 Fe3 108.8(3) . .
C39 O17 Fe2 111.9(3) . 3_656
Fe3 O17 Fe2 126.32(16) . 3_656
C39 O17 Tb1 122.0(3) . 3_656
Fe3 O17 Tb1 97.23(13) . 3_656
Fe2 O17 Tb1 89.67(12) 3_656 3_656
C40 O18 H18 109.5 . .
Fe1 O19 Fe2 128.1(2) . .
Fe1 O19 Tb1 118.6(2) . .
Fe2 O19 Tb1 108.5(2) . .
Fe1 O19 H19 97.3 . .
Fe2 O19 H19 97.3 . .
Tb1 O19 H19 97.3 . .
C37 N1 C38 117.2(5) . .
C37 N1 Fe3 114.6(4) . .
C38 N1 Fe3 96.4(4) . .
C37 N1 H1 109.3 . .
C38 N1 H1 109.3 . .
Fe3 N1 H1 109.3 . .
C31 N2 C35 118.4(6) . .
C31 N2 Fe3 95.8(4) . .
C35 N2 Fe3 113.4(4) . .
C31 N2 H2 109.5 . .
C35 N2 H2 109.5 . .
Fe3 N2 H2 109.5 . .
O2 C1 O1 125.7(8) . .
O2 C1 C2 120.9(7) . .
O1 C1 C2 113.4(7) . .
C5' C2 C4 134.4(13) . .
C5' C2 C1 112.3(8) . .
C4 C2 C1 112.1(8) . .
C5' C2 C5 40.8(9) . .
C4 C2 C5 112.1(8) . .
C1 C2 C5 110.0(7) . .
C5' C2 C4' 111.7(8) . .
C4 C2 C4' 60.8(10) . .
C1 C2 C4' 110.2(8) . .
C5 C2 C4' 138.4(13) . .
C5' C2 C3' 108.9(8) . .
C4 C2 C3' 47.5(10) . .
C1 C2 C3' 106.4(7) . .
C5 C2 C3' 70.9(10) . .
C4' C2 C3' 107.1(7) . .
C5' C2 C3 67.7(10) . .
C4 C2 C3 108.6(7) . .
C1 C2 C3 106.6(7) . .
C5 C2 C3 107.2(7) . .
C4' C2 C3 50.3(10) . .
C3' C2 C3 145.3(12) . .
O4 C6 O3 119.8(8) . .
O4 C6 C7 121.1(8) . .
O3 C6 C7 119.1(7) . .
C10 C7 C8' 137.2(14) . .
C10 C7 C9 110.9(8) . .
C8' C7 C9 45.1(10) . .
C10 C7 C9' 61.6(11) . .
C8' C7 C9' 110.4(8) . .
C9 C7 C9' 139.1(14) . .
C10 C7 C6 111.1(8) . .
C8' C7 C6 110.8(8) . .
C9 C7 C6 109.8(8) . .
C9' C7 C6 110.0(8) . .
C10 C7 C10' 48.8(10) . .
C8' C7 C10' 108.9(8) . .
C9 C7 C10' 66.8(10) . .
C9' C7 C10' 108.3(8) . .
C6 C7 C10' 108.2(8) . .
C10 C7 C8 108.8(8) . .
C8' C7 C8 65.2(10) . .
C9 C7 C8 108.3(8) . .
C9' C7 C8 49.9(10) . .
C6 C7 C8 107.8(8) . .
C10' C7 C8 143.0(14) . .
O5 C11 O6 125.3(7) . .
O5 C11 C12 118.5(6) . .
O6 C11 C12 116.2(6) . .
C15 C12 C13' 135.5(11) . .
C15 C12 C15' 73.9(9) . .
C13' C12 C15' 111.7(7) . .
C15 C12 C13 111.9(6) . .
C13' C12 C13 74.3(9) . .
C15' C12 C13 40.8(8) . .
C15 C12 C14 111.9(6) . .
C13' C12 C14 35.8(9) . .
C15' C12 C14 139.9(10) . .
C13 C12 C14 109.0(6) . .
C15 C12 C14' 36.4(8) . .
C13' C12 C14' 111.7(7) . .
C15' C12 C14' 109.2(7) . .
C13 C12 C14' 141.0(10) . .
C14 C12 C14' 79.1(8) . .
C15 C12 C11 109.8(6) . .
C13' C12 C11 109.8(7) . .
C15' C12 C11 107.6(6) . .
C13 C12 C11 106.9(6) . .
C14 C12 C11 107.0(6) . .
C14' C12 C11 106.6(6) . .
O8 C16 O7 124.3(7) . .
O8 C16 C17 119.3(6) . .
O7 C16 C17 116.3(6) . .
C20 C17 C19' 125.6(10) . .
C20 C17 C16 111.1(6) . .
C19' C17 C16 110.7(6) . .
C20 C17 C19 111.0(6) . .
C19' C17 C19 86.0(9) . .
C16 C17 C19 109.0(6) . .
C20 C17 C20' 87.2(9) . .
C19' C17 C20' 110.2(6) . .
C16 C17 C20' 108.8(6) . .
C19 C17 C20' 26.8(9) . .
C20 C17 C18' 22.4(10) . .
C19' C17 C18' 109.9(6) . .
C16 C17 C18' 108.5(6) . .
C19 C17 C18' 130.0(10) . .
C20' C17 C18' 108.6(6) . .
C20 C17 C18 109.8(6) . .
C19' C17 C18 22.7(9) . .
C16 C17 C18 108.0(6) . .
C19 C17 C18 107.8(6) . .
C20' C17 C18 129.8(10) . .
C18' C17 C18 90.4(9) . .
O9 C21 O10 117.9(8) . .
O9 C21 C22 121.9(6) . .
O10 C21 C22 120.1(7) . .
C23 C22 C25' 138.0(13) . .
C23 C22 C21 109.8(7) . .
C25' C22 C21 109.5(7) . .
C23 C22 C23' 68.5(10) . .
C25' C22 C23' 112.3(8) . .
C21 C22 C23' 107.4(7) . .
C23 C22 C24 112.0(7) . .
C25' C22 C24 69.3(10) . .
C21 C22 C24 106.7(7) . .
C23' C22 C24 46.5(10) . .
C23 C22 C25 111.5(7) . .
C25' C22 C25 41.4(10) . .
C21 C22 C25 107.2(7) . .
C23' C22 C25 142.7(12) . .
C24 C22 C25 109.3(7) . .
C23 C22 C24' 42.2(10) . .
C25' C22 C24' 111.1(7) . .
C21 C22 C24' 106.8(7) . .
C23' C22 C24' 109.4(7) . .
C24 C22 C24' 143.7(12) . .
C25 C22 C24' 72.9(10) . .
O11 C26 O12 124.5(7) . .
O11 C26 C27 116.5(6) . .
O12 C26 C27 119.0(6) . .
C29' C27 C28 89.9(11) . .
C29' C27 C30' 109.8(7) . .
C28 C27 C30' 126.2(11) . .
C29' C27 C30 126.9(11) . .
C28 C27 C30 109.8(6) . .
C30' C27 C30 20.9(11) . .
C29' C27 C29 21.7(11) . .
C28 C27 C29 109.7(6) . .
C30' C27 C29 90.4(11) . .
C30 C27 C29 109.6(6) . .
C29' C27 C28' 109.9(6) . .
C28 C27 C28' 21.8(11) . .
C30' C27 C28' 109.3(6) . .
C30 C27 C28' 90.4(11) . .
C29 C27 C28' 127.6(11) . .
C29' C27 C26 109.1(6) . .
C28 C27 C26 109.7(6) . .
C30' C27 C26 109.7(6) . .
C30 C27 C26 109.3(6) . .
C29 C27 C26 108.7(6) . .
C28' C27 C26 109.0(6) . .
N2 C31 C34 114.6(6) . .
N2 C31 C33 104.0(5) . .
C34 C31 C33 109.5(6) . .
N2 C31 C32 107.5(5) . .
C34 C31 C32 109.3(5) . .
C33 C31 C32 111.8(6) . .
O14 C32 C31 109.5(5) . .
O14 C32 H32A 109.8 . .
C31 C32 H32A 109.8 . .
O14 C32 H32B 109.8 . .
C31 C32 H32B 109.8 . .
H32A C32 H32B 108.2 . .
O13 C33 C31 109.9(5) . .
O13 C33 H33A 109.7 . .
C31 C33 H33A 109.7 . .
O13 C33 H33B 109.7 . .
C31 C33 H33B 109.7 . .
H33A C33 H33B 108.2 . .
O15 C34 C31 109.2(5) . .
O15 C34 H34A 109.8 . .
C31 C34 H34A 109.8 . .
O15 C34 H34B 109.8 . .
C31 C34 H34B 109.8 . .
H34A C34 H34B 108.3 . .
N2 C35 C36 111.5(6) . .
N2 C35 H35A 109.3 . .
C36 C35 H35A 109.3 . .
N2 C35 H35B 109.3 . .
C36 C35 H35B 109.3 . .
H35A C35 H35B 108.0 . .
C35 C36 C37 115.8(6) . .
C35 C36 H36A 108.3 . .
C37 C36 H36A 108.3 . .
C35 C36 H36B 108.3 . .
C37 C36 H36B 108.3 . .
H36A C36 H36B 107.4 . .
N1 C37 C36 109.5(6) . .
N1 C37 H37A 109.8 . .
C36 C37 H37A 109.8 . .
N1 C37 H37B 109.8 . .
C36 C37 H37B 109.8 . .
H37A C37 H37B 108.2 . .
N1 C38 C40 114.1(6) . .
N1 C38 C39 104.1(5) . .
C40 C38 C39 107.7(5) . .
N1 C38 C41 108.4(5) . .
C40 C38 C41 109.8(5) . .
C39 C38 C41 112.7(6) . .
O17 C39 C38 111.5(5) . .
O17 C39 H39A 109.3 . .
C38 C39 H39A 109.3 . .
O17 C39 H39B 109.3 . .
C38 C39 H39B 109.3 . .
H39A C39 H39B 108.0 . .
O18 C40 C38 109.4(5) . .
O18 C40 H40A 109.8 . .
C38 C40 H40A 109.8 . .
O18 C40 H40B 109.8 . .
C38 C40 H40B 109.8 . .
H40A C40 H40B 108.2 . .
O16 C41 C38 107.6(5) . .
O16 C41 H41A 110.2 . .
C38 C41 H41A 110.2 . .
O16 C41 H41B 110.2 . .
C38 C41 H41B 110.2 . .
H41A C41 H41B 108.5 . .

loop_
_geom_bond_atom_site_label_1
_geom_bond_atom_site_label_2
_geom_bond_distance
_geom_bond_site_symmetry_2
C3 C2 1.569(11) .
C3 H3A 0.9600 .
C3 H3B 0.9600 .
C3 H3C 0.9600 .
C4 C2 1.509(11) .
C4 H4A 0.9600 .
C4 H4B 0.9600 .
C4 H4C 0.9600 .
C5 C2 1.532(11) .
C5 H5A 0.9600 .
C5 H5B 0.9600 .
C5 H5C 0.9600 .
C8 C7 1.537(12) .
C8 H8A 0.9600 .
C8 H8B 0.9600 .
C8 H8C 0.9600 .
C9 C7 1.513(12) .
C9 H9A 0.9600 .
C9 H9B 0.9600 .
C9 H9C 0.9600 .
C10 C7 1.504(12) .
C10 H10A 0.9600 .
C10 H10B 0.9600 .
C10 H10C 0.9600 .
C13 C12 1.523(9) .
C13 H13A 0.9600 .
C13 H13B 0.9600 .
C13 H13C 0.9600 .
C14 C12 1.526(9) .
C14 H14A 0.9600 .
C14 H14B 0.9600 .
C14 H14C 0.9600 .
C15 C12 1.491(9) .
C15 H15A 0.9600 .
C15 H15B 0.9600 .
C15 H15C 0.9600 .
C18 C17 1.559(9) .
C18 H18A 0.9600 .
C18 H18B 0.9600 .
C18 H18C 0.9600 .
C19 C17 1.541(9) .
C19 H19A 0.9600 .
C19 H19B 0.9600 .
C19 H19C 0.9600 .
C20 C17 1.520(9) .
C20 H20A 0.9600 .
C20 H20B 0.9600 .
C20 H20C 0.9600 .
C23 C22 1.523(11) .
C23 H23A 0.9600 .
C23 H23B 0.9600 .
C23 H23C 0.9600 .
C24 C22 1.552(11) .
C24 H24A 0.9600 .
C24 H24B 0.9600 .
C24 H24C 0.9600 .
C25 C22 1.556(11) .
C25 H25A 0.9600 .
C25 H25B 0.9600 .
C25 H25C 0.9600 .
C28 C27 1.527(9) .
C28 H28A 0.9600 .
C28 H28B 0.9600 .
C28 H28C 0.9600 .
C29 C27 1.532(9) .
C29 H29A 0.9600 .
C29 H29B 0.9600 .
C29 H29C 0.9600 .
C30 C27 1.529(9) .
C30 H30A 0.9600 .
C30 H30B 0.9600 .
C30 H30C 0.9600 .
C3' C2 1.568(11) .
C3' H3'1 0.9600 .
C3' H3'2 0.9600 .
C3' H3'3 0.9600 .
C4' C2 1.533(11) .
C4' H4'1 0.9600 .
C4' H4'2 0.9600 .
C4' H4'3 0.9600 .
C5' C2 1.507(11) .
C5' H5'1 0.9600 .
C5' H5'2 0.9600 .
C5' H5'3 0.9600 .
C8' C7 1.506(12) .
C8' H8'1 0.9600 .
C8' H8'2 0.9600 .
C8' H8'3 0.9600 .
C9' C7 1.514(12) .
C9' H9'1 0.9600 .
C9' H9'2 0.9600 .
C9' H9'3 0.9600 .
C10' C7 1.534(12) .
C10' H10D 0.9600 .
C10' H10E 0.9600 .
C10' H10F 0.9600 .
C13' C12 1.494(10) .
C13' H13D 0.9600 .
C13' H13E 0.9600 .
C13' H13F 0.9600 .
C14' C12 1.528(10) .
C14' H14D 0.9600 .
C14' H14E 0.9600 .
C14' H14F 0.9600 .
C15' C12 1.520(10) .
C15' H15D 0.9600 .
C15' H15E 0.9600 .
C15' H15F 0.9600 .
C18' C17 1.551(9) .
C18' H18D 0.9600 .
C18' H18E 0.9600 .
C18' H18F 0.9600 .
C19' C17 1.525(9) .
C19' H19D 0.9600 .
C19' H19E 0.9600 .
C19' H19F 0.9600 .
C20' C17 1.543(9) .
C20' H20D 0.9600 .
C20' H20E 0.9600 .
C20' H20F 0.9600 .
C23' C22 1.548(11) .
C23' H23D 0.9600 .
C23' H23E 0.9600 .
C23' H23F 0.9600 .
C24' C22 1.559(11) .
C24' H24D 0.9600 .
C24' H24E 0.9600 .
C24' H24F 0.9600 .
C25' C22 1.523(11) .
C25' H25D 0.9600 .
C25' H25E 0.9600 .
C25' H25F 0.9600 .
C28' C27 1.534(9) .
C28' H28D 0.9600 .
C28' H28E 0.9600 .
C28' H28F 0.9600 .
C29' C27 1.527(9) .
C29' H29D 0.9600 .
C29' H29E 0.9600 .
C29' H29F 0.9600 .
C30' C27 1.527(9) .
C30' H30D 0.9600 .
C30' H30E 0.9600 .
C30' H30F 0.9600 .
Tb1 O19 2.282(4) .
Tb1 O14 2.312(4) 3_656
Tb1 O8 2.326(5) .
Tb1 O5 2.348(5) .
Tb1 O2 2.380(6) .
Tb1 O4 2.446(6) .
Tb1 O3 2.463(6) .
Tb1 O17 2.625(3) 3_656
Fe1 O19 1.846(4) .
Fe1 O7 1.984(5) .
Fe1 O1 1.997(6) .
Fe1 O11 2.032(5) .
Fe1 O10 2.118(6) .
Fe1 O9 2.186(5) .
Fe2 O19 1.861(4) .
Fe2 O16 2.013(4) .
Fe2 O6 2.030(4) .
Fe2 O13 2.070(4) .
Fe2 O12 2.079(5) .
Fe2 O17 2.133(4) 3_656
Fe3 O14 1.930(4) .
Fe3 O16 1.950(4) .
Fe3 O13 2.002(4) .
Fe3 O17 2.060(4) .
Fe3 N1 2.155(5) .
Fe3 N2 2.194(5) .
O1 C1 1.256(10) .
O2 C1 1.238(10) .
O3 C6 1.285(11) .
O4 C6 1.211(10) .
O5 C11 1.246(8) .
O6 C11 1.272(8) .
O7 C16 1.262(9) .
O8 C16 1.237(9) .
O9 C21 1.263(9) .
O10 C21 1.265(9) .
O11 C26 1.249(8) .
O12 C26 1.281(8) .
O13 C33 1.434(7) .
O14 C32 1.424(7) .
O14 Tb1 2.312(4) 3_656
O15 C34 1.394(8) .
O15 H15 0.8200 .
O16 C41 1.425(7) .
O17 C39 1.467(7) .
O17 Fe2 2.133(4) 3_656
O17 Tb1 2.625(3) 3_656
O18 C40 1.393(8) .
O18 H18 0.8200 .
O19 H19 0.9800 .
N1 C37 1.477(8) .
N1 C38 1.486(8) .
N1 H1 0.9100 .
N2 C31 1.483(9) .
N2 C35 1.486(9) .
N2 H2 0.9100 .
C1 C2 1.519(14) .
C6 C7 1.532(15) .
C11 C12 1.548(11) .
C16 C17 1.534(11) .
C21 C22 1.542(13) .
C26 C27 1.550(11) .
C31 C34 1.536(9) .
C31 C33 1.539(10) .
C31 C32 1.542(9) .
C32 H32A 0.9700 .
C32 H32B 0.9700 .
C33 H33A 0.9700 .
C33 H33B 0.9700 .
C34 H34A 0.9700 .
C34 H34B 0.9700 .
C35 C36 1.519(11) .
C35 H35A 0.9700 .
C35 H35B 0.9700 .
C36 C37 1.531(10) .
C36 H36A 0.9700 .
C36 H36B 0.9700 .
C37 H37A 0.9700 .
C37 H37B 0.9700 .
C38 C40 1.535(9) .
C38 C39 1.539(9) .
C38 C41 1.549(9) .
C39 H39A 0.9700 .
C39 H39B 0.9700 .
C40 H40A 0.9700 .
C40 H40B 0.9700 .
C41 H41A 0.9700 .
C41 H41B 0.9700 .

loop_
_geom_torsion_atom_site_label_1
_geom_torsion_atom_site_label_2
_geom_torsion_atom_site_label_3
_geom_torsion_atom_site_label_4
_geom_torsion
_geom_torsion_site_symmetry_1
_geom_torsion_site_symmetry_4
O19 Fe1 O1 C1 16.3(10) . .
O7 Fe1 O1 C1 -92.7(9) . .
O11 Fe1 O1 C1 -175.5(11) . .
O10 Fe1 O1 C1 118.1(9) . .
O9 Fe1 O1 C1 178.4(10) . .
O19 Tb1 O2 C1 -29.3(8) . .
O14 Tb1 O2 C1 -125.8(8) 3_656 .
O8 Tb1 O2 C1 59.4(8) . .
O5 Tb1 O2 C1 29.1(10) . .
O4 Tb1 O2 C1 170.2(7) . .
O3 Tb1 O2 C1 137.5(8) . .
O17 Tb1 O2 C1 -86.4(8) 3_656 .
O19 Tb1 O3 C6 -148.5(7) . .
O14 Tb1 O3 C6 83.7(6) 3_656 .
O8 Tb1 O3 C6 -127.6(6) . .
O5 Tb1 O3 C6 -56.9(6) . .
O2 Tb1 O3 C6 157.5(6) . .
O4 Tb1 O3 C6 8.4(5) . .
O17 Tb1 O3 C6 21.1(7) 3_656 .
O19 Tb1 O4 C6 160.7(5) . .
O14 Tb1 O4 C6 -112.7(6) 3_656 .
O8 Tb1 O4 C6 39.9(6) . .
O5 Tb1 O4 C6 106.1(6) . .
O2 Tb1 O4 C6 -52.0(6) . .
O3 Tb1 O4 C6 -8.9(6) . .
O17 Tb1 O4 C6 -178.4(6) 3_656 .
O19 Tb1 O5 C11 -29.5(7) . .
O14 Tb1 O5 C11 54.6(8) 3_656 .
O8 Tb1 O5 C11 -119.2(7) . .
O2 Tb1 O5 C11 -88.9(7) . .
O4 Tb1 O5 C11 119.9(7) . .
O3 Tb1 O5 C11 167.0(7) . .
O17 Tb1 O5 C11 42.3(7) 3_656 .
O19 Fe2 O6 C11 37.1(6) . .
O16 Fe2 O6 C11 -137.3(8) . .
O13 Fe2 O6 C11 -137.3(5) . .
O12 Fe2 O6 C11 134.5(6) . .
O17 Fe2 O6 C11 -52.0(5) 3_656 .
O19 Fe1 O7 C16 -41.4(7) . .
O1 Fe1 O7 C16 56.1(6) . .
O11 Fe1 O7 C16 -135.1(6) . .
O10 Fe1 O7 C16 146.0(6) . .
O9 Fe1 O7 C16 139.2(6) . .
O19 Tb1 O8 C16 -12.2(9) . .
O14 Tb1 O8 C16 -104.6(9) 3_656 .
O5 Tb1 O8 C16 67.3(9) . .
O2 Tb1 O8 C16 -95.0(9) . .
O4 Tb1 O8 C16 136.1(8) . .
O3 Tb1 O8 C16 173.6(9) . .
O17 Tb1 O8 C16 37.1(10) 3_656 .
O19 Fe1 O9 C21 -1.8(11) . .
O7 Fe1 O9 C21 176.2(6) . .
O1 Fe1 O9 C21 -92.6(6) . .
O11 Fe1 O9 C21 88.6(6) . .
O10 Fe1 O9 C21 0.2(5) . .
O19 Fe1 O10 C21 179.2(5) . .
O7 Fe1 O10 C21 -8.0(8) . .
O1 Fe1 O10 C21 82.5(6) . .
O11 Fe1 O10 C21 -87.1(6) . .
O9 Fe1 O10 C21 -0.2(5) . .
O19 Fe1 O11 C26 51.2(7) . .
O7 Fe1 O11 C26 159.8(7) . .
O1 Fe1 O11 C26 -117.1(13) . .
O10 Fe1 O11 C26 -50.4(7) . .
O9 Fe1 O11 C26 -111.0(7) . .
O19 Fe2 O12 C26 34.9(6) . .
O16 Fe2 O12 C26 131.4(5) . .
O6 Fe2 O12 C26 -61.1(6) . .
O13 Fe2 O12 C26 -154.7(6) . .
O17 Fe2 O12 C26 -99.6(10) 3_656 .
O14 Fe3 O13 C33 45.3(4) . .
O16 Fe3 O13 C33 -149.8(4) . .
O17 Fe3 O13 C33 130.9(4) . .
N1 Fe3 O13 C33 -93.7(5) . .
N2 Fe3 O13 C33 -32.7(4) . .
O14 Fe3 O13 Fe2 -176.46(17) . .
O16 Fe3 O13 Fe2 -11.51(18) . .
O17 Fe3 O13 Fe2 -90.8(2) . .
N1 Fe3 O13 Fe2 44.6(4) . .
N2 Fe3 O13 Fe2 105.6(2) . .
O19 Fe2 O13 C33 170.3(9) . .
O16 Fe2 O13 C33 141.4(5) . .
O6 Fe2 O13 C33 -38.6(5) . .
O12 Fe2 O13 C33 45.2(5) . .
O17 Fe2 O13 C33 -126.2(5) 3_656 .
O19 Fe2 O13 Fe3 40.2(10) . .
O16 Fe2 O13 Fe3 11.29(17) . .
O6 Fe2 O13 Fe3 -168.7(2) . .
O12 Fe2 O13 Fe3 -84.9(2) . .
O17 Fe2 O13 Fe3 103.63(18) 3_656 .
O16 Fe3 O14 C32 -109.5(7) . .
O13 Fe3 O14 C32 -47.1(5) . .
O17 Fe3 O14 C32 -177.8(5) . .
N1 Fe3 O14 C32 106.3(5) . .
N2 Fe3 O14 C32 27.6(5) . .
O16 Fe3 O14 Tb1 82.4(6) . 3_656
O13 Fe3 O14 Tb1 144.70(19) . 3_656
O17 Fe3 O14 Tb1 14.07(17) . 3_656
N1 Fe3 O14 Tb1 -61.9(2) . 3_656
N2 Fe3 O14 Tb1 -140.6(2) . 3_656
O14 Fe3 O16 C41 -122.7(6) . .
O13 Fe3 O16 C41 172.5(4) . .
O17 Fe3 O16 C41 -55.4(4) . .
N1 Fe3 O16 C41 24.3(4) . .
N2 Fe3 O16 C41 103.7(4) . .
O14 Fe3 O16 Fe2 76.8(6) . .
O13 Fe3 O16 Fe2 12.04(19) . .
O17 Fe3 O16 Fe2 144.10(19) . .
N1 Fe3 O16 Fe2 -136.2(2) . .
N2 Fe3 O16 Fe2 -56.8(3) . .
O19 Fe2 O16 C41 19.0(6) . .
O6 Fe2 O16 C41 -166.5(8) . .
O13 Fe2 O16 C41 -166.6(6) . .
O12 Fe2 O16 C41 -79.6(6) . .
O17 Fe2 O16 C41 108.5(6) 3_656 .
O19 Fe2 O16 Fe3 173.8(2) . .
O6 Fe2 O16 Fe3 -11.8(10) . .
O13 Fe2 O16 Fe3 -11.79(18) . .
O12 Fe2 O16 Fe3 75.1(2) . .
O17 Fe2 O16 Fe3 -96.79(19) 3_656 .
O14 Fe3 O17 C39 -138.9(4) . .
O16 Fe3 O17 C39 56.5(4) . .
O13 Fe3 O17 C39 129.8(4) . .
N1 Fe3 O17 C39 -23.7(4) . .
N2 Fe3 O17 C39 -82.8(5) . .
O14 Fe3 O17 Fe2 83.4(2) . 3_656
O16 Fe3 O17 Fe2 -81.1(2) . 3_656
O13 Fe3 O17 Fe2 -7.9(3) . 3_656
N1 Fe3 O17 Fe2 -161.4(2) . 3_656
N2 Fe3 O17 Fe2 139.5(3) . 3_656
O14 Fe3 O17 Tb1 -11.49(14) . 3_656
O16 Fe3 O17 Tb1 -176.09(15) . 3_656
O13 Fe3 O17 Tb1 -102.80(19) . 3_656
N1 Fe3 O17 Tb1 103.70(18) . 3_656
N2 Fe3 O17 Tb1 44.6(4) . 3_656
O7 Fe1 O19 Fe2 -113.0(3) . .
O1 Fe1 O19 Fe2 153.5(3) . .
O11 Fe1 O19 Fe2 -24.2(3) . .
O10 Fe1 O19 Fe2 63.1(4) . .
O9 Fe1 O19 Fe2 64.8(8) . .
O7 Fe1 O19 Tb1 39.4(3) . .
O1 Fe1 O19 Tb1 -54.1(3) . .
O11 Fe1 O19 Tb1 128.2(2) . .
O10 Fe1 O19 Tb1 -144.5(3) . .
O9 Fe1 O19 Tb1 -142.7(6) . .
O16 Fe2 O19 Fe1 -99.1(3) . .
O6 Fe2 O19 Fe1 82.1(3) . .
O13 Fe2 O19 Fe1 -126.9(9) . .
O12 Fe2 O19 Fe1 -2.6(3) . .
O17 Fe2 O19 Fe1 170.0(3) 3_656 .
O16 Fe2 O19 Tb1 106.3(2) . .
O6 Fe2 O19 Tb1 -72.5(2) . .
O13 Fe2 O19 Tb1 78.4(10) . .
O12 Fe2 O19 Tb1 -157.3(2) . .
O17 Fe2 O19 Tb1 15.33(18) 3_656 .
O14 Tb1 O19 Fe1 128.4(2) 3_656 .
O8 Tb1 O19 Fe1 -20.0(3) . .
O5 Tb1 O19 Fe1 -94.5(2) . .
O2 Tb1 O19 Fe1 55.1(2) . .
O4 Tb1 O19 Fe1 -149.1(3) . .
O3 Tb1 O19 Fe1 0.4(10) . .
O17 Tb1 O19 Fe1 -170.7(3) 3_656 .
O14 Tb1 O19 Fe2 -74.2(2) 3_656 .
O8 Tb1 O19 Fe2 137.4(2) . .
O5 Tb1 O19 Fe2 62.9(2) . .
O2 Tb1 O19 Fe2 -147.4(2) . .
O4 Tb1 O19 Fe2 8.3(4) . .
O3 Tb1 O19 Fe2 157.8(8) . .
O17 Tb1 O19 Fe2 -13.25(16) 3_656 .
O14 Fe3 N1 C37 -109.6(5) . .
O16 Fe3 N1 C37 80.2(5) . .
O13 Fe3 N1 C37 25.0(6) . .
O17 Fe3 N1 C37 172.4(5) . .
N2 Fe3 N1 C37 -33.6(5) . .
O14 Fe3 N1 C38 126.5(3) . .
O16 Fe3 N1 C38 -43.7(4) . .
O13 Fe3 N1 C38 -98.9(4) . .
O17 Fe3 N1 C38 48.5(3) . .
N2 Fe3 N1 C38 -157.5(4) . .
O14 Fe3 N2 C31 -45.8(4) . .
O16 Fe3 N2 C31 122.0(4) . .
O13 Fe3 N2 C31 52.5(4) . .
O17 Fe3 N2 C31 -102.7(5) . .
N1 Fe3 N2 C31 -160.9(4) . .
O14 Fe3 N2 C35 78.6(5) . .
O16 Fe3 N2 C35 -113.5(5) . .
O13 Fe3 N2 C35 176.9(5) . .
O17 Fe3 N2 C35 21.8(7) . .
N1 Fe3 N2 C35 -36.5(5) . .
Tb1 O2 C1 O1 0.6(15) . .
Tb1 O2 C1 C2 -179.3(5) . .
Fe1 O1 C1 O2 11.8(16) . .
Fe1 O1 C1 C2 -168.3(6) . .
O2 C1 C2 C5' -22.7(14) . .
O1 C1 C2 C5' 157.4(13) . .
O2 C1 C2 C4 146.5(11) . .
O1 C1 C2 C4 -33.4(11) . .
O2 C1 C2 C5 21.1(12) . .
O1 C1 C2 C5 -158.8(11) . .
O2 C1 C2 C4' -147.9(14) . .
O1 C1 C2 C4' 32.2(13) . .
O2 C1 C2 C3' 96.3(14) . .
O1 C1 C2 C3' -83.6(13) . .
O2 C1 C2 C3 -94.8(12) . .
O1 C1 C2 C3 85.3(11) . .
Tb1 O4 C6 O3 15.7(10) . .
Tb1 O4 C6 C7 -165.5(7) . .
Tb1 O3 C6 O4 -15.6(10) . .
Tb1 O3 C6 C7 165.6(6) . .
O4 C6 C7 C10 -6.5(13) . .
O3 C6 C7 C10 172.4(12) . .
O4 C6 C7 C8' 164.9(15) . .
O3 C6 C7 C8' -16.3(15) . .
O4 C6 C7 C9 116.6(13) . .
O3 C6 C7 C9 -64.6(13) . .
O4 C6 C7 C9' -72.7(15) . .
O3 C6 C7 C9' 106.1(15) . .
O4 C6 C7 C10' 45.5(15) . .
O3 C6 C7 C10' -135.7(15) . .
O4 C6 C7 C8 -125.6(12) . .
O3 C6 C7 C8 53.2(13) . .
Tb1 O5 C11 O6 -2.1(12) . .
Tb1 O5 C11 C12 176.9(4) . .
Fe2 O6 C11 O5 1.9(10) . .
Fe2 O6 C11 C12 -177.1(4) . .
O5 C11 C12 C15 154.8(9) . .
O6 C11 C12 C15 -26.1(9) . .
O5 C11 C12 C13' -4.6(11) . .
O6 C11 C12 C13' 174.5(10) . .
O5 C11 C12 C15' -126.4(11) . .
O6 C11 C12 C15' 52.7(11) . .
O5 C11 C12 C13 -83.5(9) . .
O6 C11 C12 C13 95.6(9) . .
O5 C11 C12 C14 33.1(9) . .
O6 C11 C12 C14 -147.8(8) . .
O5 C11 C12 C14' 116.6(10) . .
O6 C11 C12 C14' -64.3(10) . .
Tb1 O8 C16 O7 16.2(14) . .
Tb1 O8 C16 C17 -166.3(5) . .
Fe1 O7 C16 O8 14.4(11) . .
Fe1 O7 C16 C17 -163.2(4) . .
O8 C16 C17 C20 4.7(10) . .
O7 C16 C17 C20 -177.6(8) . .
O8 C16 C17 C19' 149.1(10) . .
O7 C16 C17 C19' -33.2(10) . .
O8 C16 C17 C19 -118.0(9) . .
O7 C16 C17 C19 59.7(9) . .
O8 C16 C17 C20' -89.6(10) . .
O7 C16 C17 C20' 88.1(10) . .
O8 C16 C17 C18' 28.4(11) . .
O7 C16 C17 C18' -153.9(10) . .
O8 C16 C17 C18 125.2(8) . .
O7 C16 C17 C18 -57.1(9) . .
Fe1 O9 C21 O10 -0.3(9) . .
Fe1 O9 C21 C22 175.8(7) . .
Fe1 O10 C21 O9 0.3(9) . .
Fe1 O10 C21 C22 -175.9(6) . .
O9 C21 C22 C23 6.8(12) . .
O10 C21 C22 C23 -177.2(11) . .
O9 C21 C22 C25' 171.7(13) . .
O10 C21 C22 C25' -12.3(14) . .
O9 C21 C22 C23' -66.0(14) . .
O10 C21 C22 C23' 110.0(13) . .
O9 C21 C22 C24 -114.9(11) . .
O10 C21 C22 C24 61.2(11) . .
O9 C21 C22 C25 128.0(11) . .
O10 C21 C22 C25 -55.9(11) . .
O9 C21 C22 C24' 51.2(14) . .
O10 C21 C22 C24' -132.8(13) . .
Fe1 O11 C26 O12 -31.1(11) . .
Fe1 O11 C26 C27 150.8(4) . .
Fe2 O12 C26 O11 -20.3(10) . .
Fe2 O12 C26 C27 157.7(4) . .
O11 C26 C27 C29' 88.8(11) . .
O12 C26 C27 C29' -89.3(11) . .
O11 C26 C27 C28 -8.2(9) . .
O12 C26 C27 C28 173.7(8) . .
O11 C26 C27 C30' -150.8(10) . .
O12 C26 C27 C30' 31.0(11) . .
O11 C26 C27 C30 -128.6(9) . .
O12 C26 C27 C30 53.2(9) . .
O11 C26 C27 C29 111.8(9) . .
O12 C26 C27 C29 -66.4(9) . .
O11 C26 C27 C28' -31.2(11) . .
O12 C26 C27 C28' 150.6(10) . .
C35 N2 C31 C34 57.3(8) . .
Fe3 N2 C31 C34 178.0(5) . .
C35 N2 C31 C33 176.9(6) . .
Fe3 N2 C31 C33 -62.5(5) . .
C35 N2 C31 C32 -64.4(7) . .
Fe3 N2 C31 C32 56.2(5) . .
Fe3 O14 C32 C31 -1.7(7) . .
Tb1 O14 C32 C31 163.7(4) 3_656 .
N2 C31 C32 O14 -41.2(8) . .
C34 C31 C32 O14 -166.2(6) . .
C33 C31 C32 O14 72.3(7) . .
Fe3 O13 C33 C31 5.0(6) . .
Fe2 O13 C33 C31 -120.4(5) . .
N2 C31 C33 O13 42.1(7) . .
C34 C31 C33 O13 165.1(6) . .
C32 C31 C33 O13 -73.6(7) . .
N2 C31 C34 O15 49.0(9) . .
C33 C31 C34 O15 -67.4(8) . .
C32 C31 C34 O15 169.8(6) . .
C31 N2 C35 C36 -174.1(6) . .
Fe3 N2 C35 C36 74.8(7) . .
N2 C35 C36 C37 -34.1(10) . .
C38 N1 C37 C36 -170.2(6) . .
Fe3 N1 C37 C36 77.8(7) . .
C35 C36 C37 N1 -43.9(9) . .
C37 N1 C38 C40 57.8(8) . .
Fe3 N1 C38 C40 179.7(5) . .
C37 N1 C38 C39 174.8(6) . .
Fe3 N1 C38 C39 -63.2(5) . .
C37 N1 C38 C41 -65.0(7) . .
Fe3 N1 C38 C41 57.0(5) . .
Fe3 O17 C39 C38 -6.6(6) . .
Fe2 O17 C39 C38 137.6(4) 3_656 .
Tb1 O17 C39 C38 -118.2(5) 3_656 .
N1 C38 C39 O17 49.8(7) . .
C40 C38 C39 O17 171.2(5) . .
C41 C38 C39 O17 -67.5(7) . .
N1 C38 C40 O18 48.3(8) . .
C39 C38 C40 O18 -66.7(7) . .
C41 C38 C40 O18 170.3(5) . .
Fe3 O16 C41 C38 2.4(6) . .
Fe2 O16 C41 C38 155.2(4) . .
N1 C38 C41 O16 -43.4(7) . .
C40 C38 C41 O16 -168.6(6) . .
C39 C38 C41 O16 71.3(6) . .

loop_
_platon_squeeze_void_nr
_platon_squeeze_void_average_x
_platon_squeeze_void_average_y
_platon_squeeze_void_average_z
_platon_squeeze_void_volume
_platon_squeeze_void_count_electrons
_platon_squeeze_void_content
1 -0.001 0.962 0.166 10 2 ' '
2 -0.193 0.616 0.402 249 42 ' '
3 0.000 1.000 0.500 73 12 ' '
4 0.193 0.384 0.598 248 44 ' '
5 0.000 0.038 0.834 10 2 ' '
6 0.308 0.883 0.902 248 41 ' '
7 0.500 0.500 0.000 73 12 ' '
8 0.692 0.117 0.098 247 44 ' '
9 0.493 0.459 0.332 8 1 ' '
10 0.507 0.541 0.668 10 2 ' '
